data_1567321
loop_
_publ_author_name
'Suhr, Simon'
'Walter, Robert Richerd Marten'
'Beerhues, Julia'
'Albold, Uta'
'Sarkar, Biprajit'

_publ_section_title
;
 Rhodium Diamidobenzene Complexes: A Tale of Different Substituents on the
 Diamidobenzene Ligand
;
_journal_name_full 'Chemical Science'
_journal_paper_doi 10.1039/D2SC03227A
_journal_year 2022
_chemical_formula_moiety 'C22 H25 N2 Rh'
_chemical_formula_sum 'C22 H25 N2 Rh'
_chemical_formula_weight 420.35
_space_group_crystal_system monoclinic
_space_group_IT_number 14
_space_group_name_Hall '-P 2ybc'
_space_group_name_H-M_alt 'P 1 21/c 1'
_atom_sites_solution_hydrogens mixed
_atom_sites_solution_primary direct
_audit_creation_date 2022-06-07
_audit_creation_method
;
Olex2 1.3
(compiled 2020.11.12 svn.r5f609507 for OlexSys, GUI svn.r6408)
;
_audit_update_record
;
2022-06-07 deposited with the CCDC.	2022-07-15 downloaded from the CCDC.
;
_cell_angle_alpha 90
_cell_angle_beta 90.100(2)
_cell_angle_gamma 90
_cell_formula_units_Z 4
_cell_length_a 10.4938(5)
_cell_length_b 11.4745(6)
_cell_length_c 15.7469(7)
_cell_measurement_reflns_used 5126
_cell_measurement_temperature 140.02
_cell_measurement_theta_max 30.599
_cell_measurement_theta_min 1.293
_cell_volume 1896.10(16)
_computing_molecular_graphics 'Olex2 1.3 (Dolomanov et al., 2009)'
_computing_publication_material 'Olex2 1.3 (Dolomanov et al., 2009)'
_computing_structure_refinement 'SHELXL 2018/3 (Sheldrick, 2015)'
_computing_structure_solution 'SHELXS  (Sheldrick, 2008)'
_diffrn_ambient_temperature 140.02
_diffrn_measured_fraction_theta_full 1.000
_diffrn_measured_fraction_theta_max 0.996
_diffrn_measurement_device_type 'Bruker Kappa APEXII Duo'
_diffrn_measurement_method 'omega + phi scans'
_diffrn_radiation_type MoK\a
_diffrn_radiation_wavelength 0.71073
_diffrn_reflns_av_R_equivalents 0.0345
_diffrn_reflns_av_unetI/netI 0.0250
_diffrn_reflns_Laue_measured_fraction_full 1.000
_diffrn_reflns_Laue_measured_fraction_max 0.996
_diffrn_reflns_limit_h_max 15
_diffrn_reflns_limit_h_min -15
_diffrn_reflns_limit_k_max 16
_diffrn_reflns_limit_k_min -15
_diffrn_reflns_limit_l_max 18
_diffrn_reflns_limit_l_min -22
_diffrn_reflns_number 41261
_diffrn_reflns_point_group_measured_fraction_full 1.000
_diffrn_reflns_point_group_measured_fraction_max 0.996
_diffrn_reflns_theta_full 25.242
_diffrn_reflns_theta_max 30.599
_diffrn_reflns_theta_min 1.293
_exptl_absorpt_coefficient_mu 0.907
_exptl_absorpt_correction_T_max 0.7461
_exptl_absorpt_correction_T_min 0.6797
_exptl_absorpt_correction_type multi-scan
_exptl_absorpt_process_details 'Blessing, 1995'
_exptl_crystal_colour dark-red
_exptl_crystal_density_diffrn 1.473
_exptl_crystal_description block
_exptl_crystal_F_000 864
_exptl_crystal_recrystallization_method 'Re-crystallisation from solvent: Hexane'
_exptl_crystal_size_max 0.398
_exptl_crystal_size_mid 0.21
_exptl_crystal_size_min 0.143
_refine_diff_density_max 0.550
_refine_diff_density_min -0.415
_refine_diff_density_rms 0.067
_refine_ls_extinction_method none
_refine_ls_goodness_of_fit_ref 1.061
_refine_ls_hydrogen_treatment mixed
_refine_ls_matrix_type full
_refine_ls_number_parameters 236
_refine_ls_number_reflns 5805
_refine_ls_number_restraints 0
_refine_ls_restrained_S_all 1.061
_refine_ls_R_factor_all 0.0306
_refine_ls_R_factor_gt 0.0233
_refine_ls_shift/su_max 0.000
_refine_ls_shift/su_mean 0.000
_refine_ls_structure_factor_coef Fsqd
_refine_ls_weighting_details 'w=1/[\s^2^(Fo^2^)+(0.0203P)^2^+0.8089P] where P=(Fo^2^+2Fc^2^)/3'
_refine_ls_weighting_scheme calc
_refine_ls_wR_factor_gt 0.0492
_refine_ls_wR_factor_ref 0.0521
_reflns_Friedel_coverage 0.000
_reflns_number_gt 5126
_reflns_number_total 5805
_reflns_threshold_expression 'I > 2\s(I)'
_cod_data_source_file d2sc03227a2.cif
_cod_data_source_block sar289
_cod_database_code 1567321
_shelx_shelxl_version_number 2018/3
_shelx_space_group_comment
;
The symmetry employed for this shelxl refinement is uniquely defined
by the following loop, which should always be used as a source of
symmetry information in preference to the above space-group names.
They are only intended as comments.
;
_shelx_estimated_absorpt_t_max 0.881
_shelx_estimated_absorpt_t_min 0.714
_olex2_refinement_description
;
1. Twinned data refinement
 Scales: 0.8338(8)
 0.1662(8)
2. Fixed Uiso
 At 1.2 times of:
  All C(H) groups
 At 1.5 times of:
  All C(H,H,H) groups
3.a Aromatic/amide H refined with riding coordinates:
 C6(H6), C4(H4), C10(H10), C8(H8), C11(H11), C9(H9), C12(H12), C5(H5), C3(H3)
3.b Idealised Me refined as rotating group:
 C21(H21A,H21B,H21C), C20(H20A,H20B,H20C), C22(H22A,H22B,H22C), C18(H18A,H18B,
 H18C), C19(H19A,H19B,H19C)
;
_olex2_submission_special_instructions 'No special instructions were received'

loop_
_space_group_symop_operation_xyz
'x, y, z'
'-x, y+1/2, -z+1/2'
'-x, -y, -z'
'x, -y-1/2, z-1/2'

loop_
_atom_site_label
_atom_site_type_symbol
_atom_site_fract_x
_atom_site_fract_y
_atom_site_fract_z
_atom_site_U_iso_or_equiv
_atom_site_adp_type
_atom_site_occupancy
_atom_site_site_symmetry_order
_atom_site_calc_flag
_atom_site_refinement_flags_posn
_atom_site_refinement_flags_adp
_atom_site_refinement_flags_occupancy
_atom_site_disorder_assembly
_atom_site_disorder_group
Rh1 Rh 0.24445(2) 0.03642(2) 0.08263(2) 0.01633(4) Uani 1 1 d . . . . .
C21 C 0.09062(18) 0.12366(17) -0.08759(12) 0.0235(4) Uani 1 1 d . . . . .
H21A H 0.138452 0.072624 -0.125927 0.035 Uiso 1 1 calc R U . . .
H21B H 0.066346 0.194997 -0.117767 0.035 Uiso 1 1 calc R U . . .
H21C H 0.013753 0.083291 -0.068086 0.035 Uiso 1 1 calc R U . . .
N1 N 0.24113(17) -0.06216(11) 0.18600(8) 0.0193(3) Uani 1 1 d . . . . .
N2 N 0.26548(16) -0.11996(12) 0.03446(9) 0.0205(3) Uani 1 1 d . . . . .
C20 C 0.39642(18) 0.13497(18) -0.08225(13) 0.0255(4) Uani 1 1 d . . . . .
H20A H 0.474631 0.099824 -0.059779 0.038 Uiso 1 1 calc R U . . .
H20B H 0.417393 0.207457 -0.112020 0.038 Uiso 1 1 calc R U . . .
H20C H 0.355579 0.080668 -0.121880 0.038 Uiso 1 1 calc R U . . .
C6 C 0.2615(2) -0.26595(15) 0.23791(11) 0.0254(4) Uani 1 1 d . . . . .
H6 H 0.252683 -0.245122 0.295998 0.030 Uiso 1 1 calc R U . . .
C13 C 0.2314(2) 0.21863(14) 0.12145(10) 0.0211(4) Uani 1 1 d . . . . .
C17 C 0.12494(18) 0.18965(16) 0.06954(12) 0.0206(4) Uani 1 1 d . . . . .
C15 C 0.30728(18) 0.16088(16) -0.01054(11) 0.0189(3) Uani 1 1 d . . . . .
C14 C 0.34429(18) 0.20046(16) 0.07317(12) 0.0217(4) Uani 1 1 d . . . . .
C1 C 0.25657(19) -0.17985(14) 0.17497(10) 0.0193(3) Uani 1 1 d . . . . .
C16 C 0.17206(18) 0.15431(16) -0.01271(11) 0.0189(3) Uani 1 1 d . . . . .
C2 C 0.26967(15) -0.21224(15) 0.08852(10) 0.0197(3) Uani 1 1 d . . . . .
C7 C 0.22265(19) -0.01952(14) 0.27002(10) 0.0230(4) Uani 1 1 d . . . . .
C22 C -0.01175(19) 0.20035(19) 0.09399(14) 0.0300(4) Uani 1 1 d . . . . .
H22A H -0.062020 0.142020 0.063200 0.045 Uiso 1 1 calc R U . . .
H22B H -0.042610 0.278516 0.079603 0.045 Uiso 1 1 calc R U . . .
H22C H -0.020475 0.187543 0.155235 0.045 Uiso 1 1 calc R U . . .
C18 C 0.2245(2) 0.26586(16) 0.21011(11) 0.0296(5) Uani 1 1 d . . . . .
H18A H 0.150134 0.232957 0.239028 0.044 Uiso 1 1 calc R U . . .
H18B H 0.216807 0.350927 0.208047 0.044 Uiso 1 1 calc R U . . .
H18C H 0.302079 0.244561 0.241189 0.044 Uiso 1 1 calc R U . . .
C4 C 0.2919(2) -0.41291(17) 0.12999(14) 0.0329(5) Uani 1 1 d . . . . .
H4 H 0.304401 -0.492420 0.115397 0.039 Uiso 1 1 calc R U . . .
C10 C 0.1824(3) 0.06622(19) 0.43239(14) 0.0436(7) Uani 1 1 d . . . . .
H10 H 0.168792 0.094198 0.488432 0.052 Uiso 1 1 calc R U . . .
C8 C 0.0999(2) -0.00238(19) 0.30006(13) 0.0299(4) Uani 1 1 d . . . . .
H8 H 0.028849 -0.020323 0.264930 0.036 Uiso 1 1 calc R U . . .
C11 C 0.3043(3) 0.05125(19) 0.40277(13) 0.0428(7) Uani 1 1 d . . . . .
H11 H 0.374616 0.070553 0.438115 0.051 Uiso 1 1 calc R U . . .
C9 C 0.0806(3) 0.04096(19) 0.38141(14) 0.0418(6) Uani 1 1 d . . . . .
H9 H -0.003643 0.053057 0.401634 0.050 Uiso 1 1 calc R U . . .
C19 C 0.4777(2) 0.2231(2) 0.10273(14) 0.0328(5) Uani 1 1 d . . . . .
H19A H 0.482746 0.211680 0.164320 0.049 Uiso 1 1 calc R U . . .
H19B H 0.501627 0.303395 0.088820 0.049 Uiso 1 1 calc R U . . .
H19C H 0.536063 0.168987 0.074392 0.049 Uiso 1 1 calc R U . . .
C12 C 0.3258(2) 0.00784(18) 0.32104(13) 0.0315(5) Uani 1 1 d . . . . .
H12 H 0.410231 -0.002716 0.300817 0.038 Uiso 1 1 calc R U . . .
C5 C 0.2790(2) -0.38098(17) 0.21550(13) 0.0317(5) Uani 1 1 d . . . . .
H5 H 0.282461 -0.439142 0.258378 0.038 Uiso 1 1 calc R U . . .
C3 C 0.28655(19) -0.32987(16) 0.06712(12) 0.0268(4) Uani 1 1 d . . . . .
H3 H 0.294281 -0.352162 0.009256 0.032 Uiso 1 1 calc R U . . .
H2 H 0.275(2) -0.1349(18) -0.0170(13) 0.027(6) Uiso 1 1 d . . . . .

loop_
_atom_site_aniso_label
_atom_site_aniso_U_11
_atom_site_aniso_U_22
_atom_site_aniso_U_33
_atom_site_aniso_U_23
_atom_site_aniso_U_13
_atom_site_aniso_U_12
Rh1 0.01939(6) 0.01488(6) 0.01471(5) 0.00061(4) 0.00018(6) -0.00015(6)
C21 0.0238(9) 0.0251(9) 0.0217(9) 0.0022(8) -0.0036(8) -0.0023(7)
N1 0.0245(8) 0.0173(6) 0.0160(6) 0.0002(5) -0.0001(7) -0.0005(6)
N2 0.0249(8) 0.0197(7) 0.0169(6) -0.0008(5) 0.0035(6) 0.0013(7)
C20 0.0244(9) 0.0303(10) 0.0218(9) 0.0011(8) 0.0037(8) -0.0020(8)
C6 0.0305(10) 0.0226(8) 0.0230(8) 0.0037(6) -0.0023(8) -0.0018(8)
C13 0.0301(10) 0.0144(7) 0.0188(7) 0.0016(6) 0.0006(7) -0.0030(7)
C17 0.0251(9) 0.0150(8) 0.0218(9) 0.0029(6) 0.0016(7) 0.0016(7)
C15 0.0215(9) 0.0183(8) 0.0170(8) 0.0023(6) -0.0003(7) -0.0019(7)
C14 0.0252(9) 0.0186(9) 0.0212(9) 0.0018(7) -0.0035(7) -0.0047(7)
C1 0.0186(8) 0.0171(7) 0.0221(7) 0.0010(6) -0.0016(8) -0.0005(8)
C16 0.0223(9) 0.0151(8) 0.0193(8) 0.0037(6) -0.0003(7) -0.0006(7)
C2 0.0177(9) 0.0195(8) 0.0220(8) -0.0007(6) 0.0008(7) -0.0011(6)
C7 0.0378(12) 0.0155(8) 0.0158(7) 0.0021(6) -0.0007(7) -0.0015(7)
C22 0.0264(10) 0.0277(10) 0.0360(11) 0.0002(8) 0.0067(9) 0.0050(8)
C18 0.0485(14) 0.0207(9) 0.0197(8) -0.0029(7) 0.0017(8) -0.0028(9)
C4 0.0436(13) 0.0173(9) 0.0379(11) -0.0011(8) 0.0003(9) 0.0006(8)
C10 0.092(2) 0.0195(10) 0.0198(10) 0.0000(8) 0.0085(11) 0.0037(11)
C8 0.0394(12) 0.0248(9) 0.0254(10) 0.0005(8) 0.0086(9) -0.0018(9)
C11 0.0825(19) 0.0222(11) 0.0238(11) 0.0009(8) -0.0223(11) -0.0037(10)
C9 0.0679(18) 0.0267(11) 0.0307(11) 0.0007(9) 0.0197(11) 0.0045(11)
C19 0.0286(11) 0.0393(12) 0.0304(11) -0.0009(9) -0.0061(8) -0.0096(9)
C12 0.0436(13) 0.0242(10) 0.0267(10) 0.0021(8) -0.0087(9) 0.0005(9)
C5 0.0434(13) 0.0192(9) 0.0325(10) 0.0075(7) -0.0018(9) -0.0015(8)
C3 0.0340(11) 0.0189(9) 0.0276(9) -0.0036(7) 0.0034(8) -0.0013(7)

loop_
_atom_type_symbol
_atom_type_description
_atom_type_scat_dispersion_real
_atom_type_scat_dispersion_imag
_atom_type_scat_source
C C 0.0033 0.0016 'International Tables Vol C Tables 4.2.6.8 and 6.1.1.4'
H H 0.0000 0.0000 'International Tables Vol C Tables 4.2.6.8 and 6.1.1.4'
N N 0.0061 0.0033 'International Tables Vol C Tables 4.2.6.8 and 6.1.1.4'
Rh Rh -1.1178 0.9187 'International Tables Vol C Tables 4.2.6.8 and 6.1.1.4'

loop_
_geom_angle_atom_site_label_1
_geom_angle_atom_site_label_2
_geom_angle_atom_site_label_3
_geom_angle
_geom_angle_site_symmetry_1
_geom_angle_site_symmetry_3
_geom_angle_publ_flag
N1 Rh1 C13 108.39(6) . . ?
N1 Rh1 C17 121.97(7) . . ?
N1 Rh1 C15 160.79(7) . . ?
N1 Rh1 C14 124.28(6) . . ?
N1 Rh1 C16 157.25(7) . . ?
N2 Rh1 N1 78.32(6) . . ?
N2 Rh1 C13 172.81(6) . . ?
N2 Rh1 C17 140.40(7) . . ?
N2 Rh1 C15 107.98(6) . . ?
N2 Rh1 C14 135.73(7) . . ?
N2 Rh1 C16 110.14(6) . . ?
C17 Rh1 C13 38.16(7) . . ?
C15 Rh1 C13 64.83(6) . . ?
C15 Rh1 C17 64.85(7) . . ?
C15 Rh1 C14 39.21(7) . . ?
C15 Rh1 C16 38.51(6) . . ?
C14 Rh1 C13 38.28(7) . . ?
C14 Rh1 C17 64.37(7) . . ?
C16 Rh1 C13 64.68(6) . . ?
C16 Rh1 C17 39.02(7) . . ?
C16 Rh1 C14 64.91(7) . . ?
H21A C21 H21B 109.5 . . ?
H21A C21 H21C 109.5 . . ?
H21B C21 H21C 109.5 . . ?
C16 C21 H21A 109.5 . . ?
C16 C21 H21B 109.5 . . ?
C16 C21 H21C 109.5 . . ?
C1 N1 Rh1 117.11(10) . . ?
C1 N1 C7 118.18(13) . . ?
C7 N1 Rh1 124.70(10) . . ?
Rh1 N2 H2 125.3(14) . . ?
C2 N2 Rh1 118.31(11) . . ?
C2 N2 H2 116.4(14) . . ?
H20A C20 H20B 109.5 . . ?
H20A C20 H20C 109.5 . . ?
H20B C20 H20C 109.5 . . ?
C15 C20 H20A 109.5 . . ?
C15 C20 H20B 109.5 . . ?
C15 C20 H20C 109.5 . . ?
C1 C6 H6 120.0 . . ?
C5 C6 H6 120.0 . . ?
C5 C6 C1 119.93(16) . . ?
C17 C13 Rh1 70.41(10) . . ?
C17 C13 C14 108.19(14) . . ?
C17 C13 C18 125.5(2) . . ?
C14 C13 Rh1 69.98(10) . . ?
C14 C13 C18 126.28(19) . . ?
C18 C13 Rh1 127.60(12) . . ?
C13 C17 Rh1 71.43(10) . . ?
C13 C17 C16 108.11(16) . . ?
C13 C17 C22 125.98(17) . . ?
C16 C17 Rh1 70.07(10) . . ?
C16 C17 C22 125.83(17) . . ?
C22 C17 Rh1 126.76(13) . . ?
C20 C15 Rh1 125.10(13) . . ?
C14 C15 Rh1 70.68(10) . . ?
C14 C15 C20 125.62(17) . . ?
C16 C15 Rh1 70.98(11) . . ?
C16 C15 C20 126.61(18) . . ?
C16 C15 C14 107.76(17) . . ?
C13 C14 Rh1 71.74(10) . . ?
C13 C14 C15 108.08(15) . . ?
C13 C14 C19 125.93(17) . . ?
C15 C14 Rh1 70.11(10) . . ?
C15 C14 C19 125.95(18) . . ?
C19 C14 Rh1 125.68(14) . . ?
N1 C1 C6 127.54(15) . . ?
N1 C1 C2 113.04(14) . . ?
C6 C1 C2 119.41(15) . . ?
C21 C16 Rh1 126.91(13) . . ?
C17 C16 Rh1 70.91(10) . . ?
C17 C16 C21 125.18(17) . . ?
C15 C16 Rh1 70.51(11) . . ?
C15 C16 C21 126.87(18) . . ?
C15 C16 C17 107.86(17) . . ?
N2 C2 C1 113.20(14) . . ?
N2 C2 C3 127.11(16) . . ?
C3 C2 C1 119.69(16) . . ?
C8 C7 N1 119.57(18) . . ?
C12 C7 N1 120.67(19) . . ?
C12 C7 C8 119.74(19) . . ?
C17 C22 H22A 109.5 . . ?
C17 C22 H22B 109.5 . . ?
C17 C22 H22C 109.5 . . ?
H22A C22 H22B 109.5 . . ?
H22A C22 H22C 109.5 . . ?
H22B C22 H22C 109.5 . . ?
C13 C18 H18A 109.5 . . ?
C13 C18 H18B 109.5 . . ?
C13 C18 H18C 109.5 . . ?
H18A C18 H18B 109.5 . . ?
H18A C18 H18C 109.5 . . ?
H18B C18 H18C 109.5 . . ?
C5 C4 H4 119.8 . . ?
C3 C4 H4 119.8 . . ?
C3 C4 C5 120.43(18) . . ?
C11 C10 H10 119.9 . . ?
C9 C10 H10 119.9 . . ?
C9 C10 C11 120.1(2) . . ?
C7 C8 H8 119.9 . . ?
C7 C8 C9 120.1(2) . . ?
C9 C8 H8 119.9 . . ?
C10 C11 H11 119.7 . . ?
C10 C11 C12 120.6(2) . . ?
C12 C11 H11 119.7 . . ?
C10 C9 C8 120.2(2) . . ?
C10 C9 H9 119.9 . . ?
C8 C9 H9 119.9 . . ?
C14 C19 H19A 109.5 . . ?
C14 C19 H19B 109.5 . . ?
C14 C19 H19C 109.5 . . ?
H19A C19 H19B 109.5 . . ?
H19A C19 H19C 109.5 . . ?
H19B C19 H19C 109.5 . . ?
C7 C12 C11 119.2(2) . . ?
C7 C12 H12 120.4 . . ?
C11 C12 H12 120.4 . . ?
C6 C5 C4 120.60(18) . . ?
C6 C5 H5 119.7 . . ?
C4 C5 H5 119.7 . . ?
C2 C3 H3 120.0 . . ?
C4 C3 C2 119.93(18) . . ?
C4 C3 H3 120.0 . . ?

loop_
_geom_bond_atom_site_label_1
_geom_bond_atom_site_label_2
_geom_bond_distance
_geom_bond_site_symmetry_2
_geom_bond_publ_flag
Rh1 N1 1.9825(13) . ?
Rh1 N2 1.9607(14) . ?
Rh1 C13 2.1826(16) . ?
Rh1 C17 2.1692(18) . ?
Rh1 C15 2.1518(18) . ?
Rh1 C14 2.1594(18) . ?
Rh1 C16 2.1579(17) . ?
C21 H21A 0.9800 . ?
C21 H21B 0.9800 . ?
C21 H21C 0.9800 . ?
C21 C16 1.497(3) . ?
N1 C1 1.371(2) . ?
N1 C7 1.424(2) . ?
N2 C2 1.359(2) . ?
N2 H2 0.84(2) . ?
C20 H20A 0.9800 . ?
C20 H20B 0.9800 . ?
C20 H20C 0.9800 . ?
C20 C15 1.497(3) . ?
C6 H6 0.9500 . ?
C6 C1 1.400(2) . ?
C6 C5 1.379(3) . ?
C13 C17 1.423(3) . ?
C13 C14 1.424(3) . ?
C13 C18 1.499(2) . ?
C17 C16 1.445(3) . ?
C17 C22 1.491(3) . ?
C15 C14 1.447(2) . ?
C15 C16 1.421(2) . ?
C14 C19 1.497(3) . ?
C1 C2 1.418(2) . ?
C2 C3 1.402(2) . ?
C7 C8 1.387(3) . ?
C7 C12 1.383(3) . ?
C22 H22A 0.9800 . ?
C22 H22B 0.9800 . ?
C22 H22C 0.9800 . ?
C18 H18A 0.9800 . ?
C18 H18B 0.9800 . ?
C18 H18C 0.9800 . ?
C4 H4 0.9500 . ?
C4 C5 1.402(3) . ?
C4 C3 1.375(3) . ?
C10 H10 0.9500 . ?
C10 C11 1.373(4) . ?
C10 C9 1.366(4) . ?
C8 H8 0.9500 . ?
C8 C9 1.389(3) . ?
C11 H11 0.9500 . ?
C11 C12 1.399(3) . ?
C9 H9 0.9500 . ?
C19 H19A 0.9800 . ?
C19 H19B 0.9800 . ?
C19 H19C 0.9800 . ?
C12 H12 0.9500 . ?
C5 H5 0.9500 . ?
C3 H3 0.9500 . ?

loop_
_geom_torsion_atom_site_label_1
_geom_torsion_atom_site_label_2
_geom_torsion_atom_site_label_3
_geom_torsion_atom_site_label_4
_geom_torsion
_geom_torsion_site_symmetry_1
_geom_torsion_site_symmetry_2
_geom_torsion_site_symmetry_3
_geom_torsion_site_symmetry_4
_geom_torsion_publ_flag
Rh1 N1 C1 C6 177.94(17) . . . . ?
Rh1 N1 C1 C2 -1.5(2) . . . . ?
Rh1 N1 C7 C8 84.8(2) . . . . ?
Rh1 N1 C7 C12 -93.4(2) . . . . ?
Rh1 N2 C2 C1 0.5(2) . . . . ?
Rh1 N2 C2 C3 -178.64(15) . . . . ?
Rh1 C13 C17 C16 -60.77(12) . . . . ?
Rh1 C13 C17 C22 122.43(19) . . . . ?
Rh1 C13 C14 C15 61.01(12) . . . . ?
Rh1 C13 C14 C19 -121.3(2) . . . . ?
Rh1 C17 C16 C21 122.25(18) . . . . ?
Rh1 C17 C16 C15 -61.16(14) . . . . ?
Rh1 C15 C14 C13 -62.05(12) . . . . ?
Rh1 C15 C14 C19 120.2(2) . . . . ?
Rh1 C15 C16 C21 -122.06(19) . . . . ?
Rh1 C15 C16 C17 61.41(13) . . . . ?
N1 C1 C2 N2 0.6(2) . . . . ?
N1 C1 C2 C3 179.83(17) . . . . ?
N1 C7 C8 C9 -178.95(18) . . . . ?
N1 C7 C12 C11 179.00(17) . . . . ?
N2 C2 C3 C4 178.30(19) . . . . ?
C20 C15 C14 Rh1 -119.89(19) . . . . ?
C20 C15 C14 C13 178.05(17) . . . . ?
C20 C15 C14 C19 0.4(3) . . . . ?
C20 C15 C16 Rh1 120.1(2) . . . . ?
C20 C15 C16 C21 -2.0(3) . . . . ?
C20 C15 C16 C17 -178.48(17) . . . . ?
C6 C1 C2 N2 -178.84(18) . . . . ?
C6 C1 C2 C3 0.4(3) . . . . ?
C13 C17 C16 Rh1 61.63(12) . . . . ?
C13 C17 C16 C21 -176.12(17) . . . . ?
C13 C17 C16 C15 0.5(2) . . . . ?
C17 C13 C14 Rh1 -60.31(12) . . . . ?
C17 C13 C14 C15 0.71(19) . . . . ?
C17 C13 C14 C19 178.40(19) . . . . ?
C14 C13 C17 Rh1 60.04(12) . . . . ?
C14 C13 C17 C16 -0.73(19) . . . . ?
C14 C13 C17 C22 -177.53(18) . . . . ?
C14 C15 C16 Rh1 -61.45(13) . . . . ?
C14 C15 C16 C21 176.48(17) . . . . ?
C14 C15 C16 C17 0.0(2) . . . . ?
C1 N1 C7 C8 -94.5(2) . . . . ?
C1 N1 C7 C12 87.3(2) . . . . ?
C1 C6 C5 C4 -0.1(3) . . . . ?
C1 C2 C3 C4 -0.8(3) . . . . ?
C16 C15 C14 Rh1 61.65(14) . . . . ?
C16 C15 C14 C13 -0.4(2) . . . . ?
C16 C15 C14 C19 -178.11(19) . . . . ?
C7 N1 C1 C6 -2.7(3) . . . . ?
C7 N1 C1 C2 177.91(16) . . . . ?
C7 C8 C9 C10 -0.4(3) . . . . ?
C22 C17 C16 Rh1 -121.56(19) . . . . ?
C22 C17 C16 C21 0.7(3) . . . . ?
C22 C17 C16 C15 177.28(18) . . . . ?
C18 C13 C17 Rh1 -122.80(17) . . . . ?
C18 C13 C17 C16 176.43(16) . . . . ?
C18 C13 C17 C22 -0.4(3) . . . . ?
C18 C13 C14 Rh1 122.56(17) . . . . ?
C18 C13 C14 C15 -176.43(16) . . . . ?
C18 C13 C14 C19 1.3(3) . . . . ?
C10 C11 C12 C7 0.3(3) . . . . ?
C8 C7 C12 C11 0.7(3) . . . . ?
C11 C10 C9 C8 1.4(3) . . . . ?
C9 C10 C11 C12 -1.3(3) . . . . ?
C12 C7 C8 C9 -0.7(3) . . . . ?
C5 C6 C1 N1 -179.3(2) . . . . ?
C5 C6 C1 C2 0.1(3) . . . . ?
C5 C4 C3 C2 0.8(3) . . . . ?
C3 C4 C5 C6 -0.3(3) . . . . ?

loop_
_twin_individual_id
_twin_individual_mass_fraction_refined
1 0.8338(8)
2 0.1662(8)
